data_4083013
loop_
_publ_author_name
'Guo, Shuai'
'Huynh, Han Vinh'

_publ_section_title
;
 Dinuclear Triazole-Derived Janus-Type N-Heterocyclic Carbene Complexes of
 Palladium: Syntheses, Isomerizations, and Catalytic Studies toward Direct
 C5-Arylation of Imidazoles
;
_journal_issue 8
_journal_name_full Organometallics
_journal_page_first 2004
_journal_paper_doi 10.1021/om500139b
_journal_volume 33
_journal_year 2014
_chemical_formula_sum 'C62 H69 Br4 Cl6 N3 O P4 Pd2'
_chemical_formula_weight 1741.22
_chemical_name_systematic
; 
 ? 
;
_space_group_IT_number 14
_symmetry_cell_setting monoclinic
_symmetry_space_group_name_Hall '-P 2yn'
_symmetry_space_group_name_H-M 'P 1 21/n 1'
_atom_sites_solution_hydrogens geom
_atom_sites_solution_primary direct
_atom_sites_solution_secondary difmap
_audit_creation_method SHELXL-97
_cell_angle_alpha 90.00
_cell_angle_beta 91.669(2)
_cell_angle_gamma 90.00
_cell_formula_units_Z 4
_cell_length_a 16.0280(13)
_cell_length_b 14.1822(12)
_cell_length_c 30.130(3)
_cell_measurement_reflns_used 9201
_cell_measurement_temperature 100(2)
_cell_measurement_theta_max 28.23
_cell_measurement_theta_min 2.33
_cell_volume 6846.0(11)
_computing_cell_refinement 'Bruker SAINT'
_computing_data_collection 'Bruker APEX2'
_computing_data_reduction 'Bruker SAINT'
_computing_molecular_graphics 'Bruker SHELXTL'
_computing_publication_material 'Bruker SHELXTL'
_computing_structure_refinement 'SHELXL-97 (Sheldrick, 1997)'
_computing_structure_solution 'SHELXS-97 (Sheldrick, 1990)'
_diffrn_ambient_temperature 100(2)
_diffrn_measured_fraction_theta_full 0.999
_diffrn_measured_fraction_theta_max 0.999
_diffrn_measurement_device_type 'Bruker APEX-II CCD'
_diffrn_measurement_method '\f and \w scans'
_diffrn_radiation_monochromator graphite
_diffrn_radiation_source 'fine-focus sealed tube'
_diffrn_radiation_type MoK\a
_diffrn_radiation_wavelength 0.71073
_diffrn_reflns_av_R_equivalents 0.0567
_diffrn_reflns_av_sigmaI/netI 0.0622
_diffrn_reflns_limit_h_max 20
_diffrn_reflns_limit_h_min -19
_diffrn_reflns_limit_k_max 18
_diffrn_reflns_limit_k_min -18
_diffrn_reflns_limit_l_max 39
_diffrn_reflns_limit_l_min -27
_diffrn_reflns_number 47785
_diffrn_reflns_theta_full 27.50
_diffrn_reflns_theta_max 27.50
_diffrn_reflns_theta_min 1.46
_diffrn_standards_number 0
_exptl_absorpt_coefficient_mu 3.230
_exptl_absorpt_correction_T_max 0.3893
_exptl_absorpt_correction_T_min 0.3582
_exptl_absorpt_correction_type multi-scan
_exptl_crystal_colour Yellow
_exptl_crystal_density_diffrn 1.689
_exptl_crystal_density_meas ?
_exptl_crystal_density_method 'not measured'
_exptl_crystal_description Block
_exptl_crystal_F_000 3456
_exptl_crystal_size_max 0.40
_exptl_crystal_size_mid 0.36
_exptl_crystal_size_min 0.36
_refine_diff_density_max 2.979
_refine_diff_density_min -1.893
_refine_diff_density_rms 0.181
_refine_ls_extinction_method none
_refine_ls_goodness_of_fit_ref 1.046
_refine_ls_hydrogen_treatment mixed
_refine_ls_matrix_type full
_refine_ls_number_parameters 742
_refine_ls_number_reflns 15728
_refine_ls_number_restraints 0
_refine_ls_restrained_S_all 1.046
_refine_ls_R_factor_all 0.0721
_refine_ls_R_factor_gt 0.0536
_refine_ls_shift/su_max 0.002
_refine_ls_shift/su_mean 0.000
_refine_ls_structure_factor_coef Fsqd
_refine_ls_weighting_details 'calc w=1/[\s^2^(Fo^2^)+(0.0578P)^2^+24.8027P] where P=(Fo^2^+2Fc^2^)/3'
_refine_ls_weighting_scheme calc
_refine_ls_wR_factor_gt 0.1262
_refine_ls_wR_factor_ref 0.1331
_reflns_number_gt 12262
_reflns_number_total 15728
_reflns_threshold_expression >2sigma(I)
_cod_data_source_file om500139b_si_001.cif
_cod_data_source_block c186
_cod_depositor_comments
;
The following automatic conversions were performed:

'_symmetry_cell_setting' value 'Monoclinic' changed to 'monoclinic'
according to
/usr/data/users/saulius/crontab/automatic-downloads/rss-feeds/ACS/lib/dictionaries/cif_core.dic
dictionary named 'cif_core.dic' version 2.4.2 from
2011-04-26.

'_exptl_absorpt_correction_type' value 'Multi-scan'
changed to 'multi-scan' according to
/usr/data/users/saulius/crontab/automatic-downloads/rss-feeds/ACS/lib/dictionaries/cif_core.dic
dictionary named 'cif_core.dic' version 2.4.2 from 2011-04-26.

Automatic conversion script
Id: cif_fix_values 2281 2013-09-26 08:29:07Z andrius 

 Adding full bibliography for 4083012--4083014.cif.

The following automatic conversions were performed:

'_exptl_crystal_density_meas' value 'Not Measured' was changed to '?'
- the value is perceived as not measured.

Automatic conversion script
Id: cif_fix_values 3008 2015-01-20 13:52:24Z robertas 
;
_cod_original_cell_volume 6846.0(10)
_cod_original_sg_symbol_H-M P2(1)/n
_cod_database_code 4083013

loop_
_symmetry_equiv_pos_as_xyz
'x, y, z'
'-x+1/2, y+1/2, -z+1/2'
'-x, -y, -z'
'x-1/2, -y-1/2, z-1/2'

loop_
_atom_site_label
_atom_site_type_symbol
_atom_site_fract_x
_atom_site_fract_y
_atom_site_fract_z
_atom_site_U_iso_or_equiv
_atom_site_adp_type
_atom_site_occupancy
_atom_site_symmetry_multiplicity
_atom_site_calc_flag
_atom_site_refinement_flags
Pd1 Pd 0.45758(2) 0.56598(2) 0.850864(11) 0.01061(8) Uani 1 1 d .
Pd2 Pd 0.52405(2) 0.57076(2) 0.653243(12) 0.01123(9) Uani 1 1 d .
Br1 Br 0.31037(3) 0.56601(4) 0.823195(17) 0.02008(12) Uani 1 1 d .
Br2 Br 0.66493(3) 0.60534(4) 0.683601(17) 0.02151(12) Uani 1 1 d .
Br3 Br 0.46497(3) 0.37061(4) 0.916670(18) 0.02622(13) Uani 1 1 d .
Br4 Br 0.52829(3) 0.31569(4) 0.577223(19) 0.02800(14) Uani 1 1 d .
P1 P 0.42236(8) 0.64292(9) 0.91515(4) 0.0131(2) Uani 1 1 d .
P2 P 0.59443(8) 0.57172(9) 0.87193(4) 0.0139(2) Uani 1 1 d .
P3 P 0.55540(8) 0.63285(9) 0.58509(4) 0.0146(3) Uani 1 1 d .
P4 P 0.38926(8) 0.54236(9) 0.63289(4) 0.0128(2) Uani 1 1 d .
N1 N 0.4854(2) 0.5705(3) 0.75134(13) 0.0133(8) Uani 1 1 d .
N2 N 0.4997(2) 0.4309(3) 0.77485(13) 0.0114(8) Uani 1 1 d .
N3 N 0.5127(2) 0.4325(3) 0.72951(13) 0.0120(8) Uani 1 1 d .
C1 C 0.4838(3) 0.5176(3) 0.78911(15) 0.0120(9) Uani 1 1 d .
C2 C 0.5035(3) 0.5204(3) 0.71480(16) 0.0128(9) Uani 1 1 d .
C3 C 0.4692(4) 0.6724(3) 0.74960(17) 0.0218(11) Uani 1 1 d .
H3A H 0.5223 0.7064 0.7480 0.033 Uiso 1 1 calc R
H3B H 0.4404 0.6918 0.7764 0.033 Uiso 1 1 calc R
H3C H 0.4342 0.6870 0.7233 0.033 Uiso 1 1 calc R
C4 C 0.5012(3) 0.3421(3) 0.79949(17) 0.0184(10) Uani 1 1 d .
H4A H 0.4924 0.3548 0.8310 0.028 Uiso 1 1 calc R
H4B H 0.5554 0.3113 0.7962 0.028 Uiso 1 1 calc R
H4C H 0.4567 0.3007 0.7878 0.028 Uiso 1 1 calc R
C5 C 0.5366(3) 0.3479(3) 0.70523(17) 0.0189(11) Uani 1 1 d .
H5A H 0.5354 0.3614 0.6733 0.028 Uiso 1 1 calc R
H5B H 0.4973 0.2969 0.7113 0.028 Uiso 1 1 calc R
H5C H 0.5931 0.3288 0.7148 0.028 Uiso 1 1 calc R
C6 C 0.4841(3) 0.6134(4) 0.96455(16) 0.0198(11) Uani 1 1 d .
H6A H 0.4657 0.6540 0.9891 0.024 Uiso 1 1 calc R
H6B H 0.4716 0.5473 0.9727 0.024 Uiso 1 1 calc R
C7 C 0.5788(3) 0.6236(4) 0.96105(17) 0.0190(11) Uani 1 1 d .
H7A H 0.5913 0.6877 0.9500 0.023 Uiso 1 1 calc R
H7B H 0.6048 0.6175 0.9911 0.023 Uiso 1 1 calc R
C8 C 0.6182(3) 0.5518(4) 0.93064(16) 0.0195(11) Uani 1 1 d .
H8A H 0.5985 0.4881 0.9387 0.023 Uiso 1 1 calc R
H8B H 0.6795 0.5533 0.9356 0.023 Uiso 1 1 calc R
C9 C 0.4960(3) 0.5823(3) 0.53891(16) 0.0171(10) Uani 1 1 d .
H9A H 0.5109 0.6163 0.5115 0.020 Uiso 1 1 calc R
H9B H 0.5136 0.5159 0.5354 0.020 Uiso 1 1 calc R
C10 C 0.4017(3) 0.5846(4) 0.54250(17) 0.0177(10) Uani 1 1 d .
H10A H 0.3758 0.5730 0.5128 0.021 Uiso 1 1 calc R
H10B H 0.3846 0.6483 0.5521 0.021 Uiso 1 1 calc R
C11 C 0.3683(3) 0.5117(4) 0.57514(16) 0.0183(10) Uani 1 1 d .
H11A H 0.3939 0.4497 0.5690 0.022 Uiso 1 1 calc R
H11B H 0.3072 0.5053 0.5701 0.022 Uiso 1 1 calc R
C1A C 0.3162(3) 0.6255(4) 0.93297(16) 0.0161(10) Uani 1 1 d .
C2A C 0.2908(4) 0.5341(4) 0.9424(2) 0.0348(15) Uani 1 1 d .
H2A H 0.3276 0.4826 0.9382 0.042 Uiso 1 1 calc R
C3A C 0.2120(4) 0.5189(5) 0.9580(3) 0.050(2) Uani 1 1 d .
H3A1 H 0.1951 0.4568 0.9655 0.060 Uiso 1 1 calc R
C4A C 0.1563(4) 0.5946(5) 0.9629(2) 0.0375(16) Uani 1 1 d .
H4A1 H 0.1018 0.5837 0.9734 0.045 Uiso 1 1 calc R
C5A C 0.1811(3) 0.6844(4) 0.95266(19) 0.0265(12) Uani 1 1 d .
H5A1 H 0.1436 0.7358 0.9555 0.032 Uiso 1 1 calc R
C6A C 0.2613(3) 0.6998(4) 0.93808(18) 0.0238(12) Uani 1 1 d .
H6A1 H 0.2788 0.7621 0.9315 0.029 Uiso 1 1 calc R
C1B C 0.4304(3) 0.7697(3) 0.90750(17) 0.0163(10) Uani 1 1 d .
C2B C 0.4650(3) 0.8301(4) 0.9388(2) 0.0260(12) Uani 1 1 d .
H2B H 0.4866 0.8054 0.9661 0.031 Uiso 1 1 calc R
C3B C 0.4689(4) 0.9255(4) 0.9311(3) 0.0386(16) Uani 1 1 d .
H3B1 H 0.4938 0.9660 0.9529 0.046 Uiso 1 1 calc R
C4B C 0.4366(4) 0.9628(4) 0.8917(3) 0.0385(16) Uani 1 1 d .
H4B1 H 0.4392 1.0288 0.8864 0.046 Uiso 1 1 calc R
C5B C 0.4006(4) 0.9038(4) 0.8602(2) 0.0286(13) Uani 1 1 d .
H5B1 H 0.3778 0.9290 0.8333 0.034 Uiso 1 1 calc R
C6B C 0.3978(3) 0.8080(4) 0.86794(18) 0.0201(11) Uani 1 1 d .
H6B1 H 0.3734 0.7675 0.8461 0.024 Uiso 1 1 calc R
C1C C 0.6591(3) 0.4867(4) 0.84370(17) 0.0172(10) Uani 1 1 d .
C2C C 0.6761(3) 0.3985(4) 0.8621(2) 0.0236(12) Uani 1 1 d .
H2C H 0.6552 0.3826 0.8903 0.028 Uiso 1 1 calc R
C3C C 0.7231(3) 0.3339(4) 0.8393(2) 0.0269(12) Uani 1 1 d .
H3C1 H 0.7346 0.2737 0.8519 0.032 Uiso 1 1 calc R
C4C C 0.7535(3) 0.3564(4) 0.7981(2) 0.0280(13) Uani 1 1 d .
H4C1 H 0.7859 0.3118 0.7826 0.034 Uiso 1 1 calc R
C5C C 0.7369(4) 0.4438(4) 0.7795(2) 0.0296(13) Uani 1 1 d .
H5C1 H 0.7574 0.4590 0.7511 0.036 Uiso 1 1 calc R
C6C C 0.6903(3) 0.5089(4) 0.80222(18) 0.0220(11) Uani 1 1 d .
H6C H 0.6795 0.5692 0.7895 0.026 Uiso 1 1 calc R
C1D C 0.6440(3) 0.6838(3) 0.85979(17) 0.0170(10) Uani 1 1 d .
C2D C 0.7265(3) 0.7016(4) 0.8729(2) 0.0284(13) Uani 1 1 d .
H2D H 0.7577 0.6548 0.8886 0.034 Uiso 1 1 calc R
C3D C 0.7632(4) 0.7875(4) 0.8632(2) 0.0314(14) Uani 1 1 d .
H3D H 0.8192 0.7997 0.8729 0.038 Uiso 1 1 calc R
C4D C 0.7189(4) 0.8553(4) 0.8396(2) 0.0301(13) Uani 1 1 d .
H4D H 0.7448 0.9133 0.8323 0.036 Uiso 1 1 calc R
C5D C 0.6381(4) 0.8390(4) 0.8269(2) 0.0288(13) Uani 1 1 d .
H5D H 0.6078 0.8858 0.8106 0.035 Uiso 1 1 calc R
C6D C 0.5996(3) 0.7550(4) 0.83725(18) 0.0214(11) Uani 1 1 d .
H6D H 0.5426 0.7456 0.8290 0.026 Uiso 1 1 calc R
C1E C 0.6620(3) 0.6120(4) 0.56902(17) 0.0200(11) Uani 1 1 d .
C2E C 0.7119(4) 0.6847(4) 0.5538(2) 0.0305(13) Uani 1 1 d .
H2E H 0.6920 0.7478 0.5534 0.037 Uiso 1 1 calc R
C3E C 0.7919(4) 0.6637(5) 0.5392(2) 0.0409(17) Uani 1 1 d .
H3E H 0.8268 0.7128 0.5290 0.049 Uiso 1 1 calc R
C4E C 0.8201(4) 0.5720(5) 0.5396(2) 0.0442(18) Uani 1 1 d .
H4E H 0.8740 0.5579 0.5291 0.053 Uiso 1 1 calc R
C5E C 0.7705(4) 0.5006(5) 0.5552(2) 0.0349(15) Uani 1 1 d .
H5E H 0.7906 0.4376 0.5556 0.042 Uiso 1 1 calc R
C6E C 0.6918(4) 0.5202(4) 0.57019(18) 0.0247(12) Uani 1 1 d .
H6E H 0.6582 0.4709 0.5813 0.030 Uiso 1 1 calc R
C1F C 0.5402(3) 0.7595(4) 0.58246(17) 0.0184(10) Uani 1 1 d .
C2F C 0.5676(3) 0.8139(4) 0.61867(18) 0.0230(11) Uani 1 1 d .
H2F H 0.5932 0.7846 0.6439 0.028 Uiso 1 1 calc R
C3F C 0.5573(4) 0.9115(4) 0.6176(2) 0.0312(14) Uani 1 1 d .
H3F H 0.5771 0.9489 0.6419 0.037 Uiso 1 1 calc R
C4F C 0.5185(4) 0.9538(4) 0.5814(2) 0.0354(15) Uani 1 1 d .
H4F H 0.5107 1.0202 0.5809 0.042 Uiso 1 1 calc R
C5F C 0.4906(4) 0.8992(4) 0.5456(2) 0.0278(13) Uani 1 1 d .
H5F H 0.4639 0.9289 0.5208 0.033 Uiso 1 1 calc R
C6F C 0.5013(3) 0.8017(4) 0.54556(19) 0.0234(12) Uani 1 1 d .
H6F H 0.4824 0.7648 0.5209 0.028 Uiso 1 1 calc R
C1G C 0.3428(3) 0.4480(3) 0.66452(17) 0.0158(10) Uani 1 1 d .
C2G C 0.3110(3) 0.4663(4) 0.70608(16) 0.0167(10) Uani 1 1 d .
H2G H 0.3103 0.5291 0.7170 0.020 Uiso 1 1 calc R
C3G C 0.2804(3) 0.3936(4) 0.73166(17) 0.0197(11) Uani 1 1 d .
H3G H 0.2586 0.4065 0.7600 0.024 Uiso 1 1 calc R
C4G C 0.2817(3) 0.3016(4) 0.71570(19) 0.0236(11) Uani 1 1 d .
H4G H 0.2605 0.2515 0.7330 0.028 Uiso 1 1 calc R
C5G C 0.3136(3) 0.2834(4) 0.6746(2) 0.0265(12) Uani 1 1 d .
H5G H 0.3147 0.2205 0.6639 0.032 Uiso 1 1 calc R
C6G C 0.3442(3) 0.3553(4) 0.64881(19) 0.0222(11) Uani 1 1 d .
H6G H 0.3661 0.3418 0.6205 0.027 Uiso 1 1 calc R
C1H C 0.3238(3) 0.6448(3) 0.64183(16) 0.0158(10) Uani 1 1 d .
C2H C 0.3581(3) 0.7351(4) 0.64510(16) 0.0183(10) Uani 1 1 d .
H2H H 0.4170 0.7431 0.6448 0.022 Uiso 1 1 calc R
C3H C 0.3065(3) 0.8131(4) 0.64875(18) 0.0220(11) Uani 1 1 d .
H3H H 0.3300 0.8745 0.6508 0.026 Uiso 1 1 calc R
C4H C 0.2208(3) 0.8017(4) 0.64938(18) 0.0234(11) Uani 1 1 d .
H4H H 0.1858 0.8554 0.6518 0.028 Uiso 1 1 calc R
C5H C 0.1858(3) 0.7132(4) 0.64647(18) 0.0229(11) Uani 1 1 d .
H5H H 0.1270 0.7058 0.6471 0.028 Uiso 1 1 calc R
C6H C 0.2371(3) 0.6344(4) 0.64265(17) 0.0197(11) Uani 1 1 d .
H6H H 0.2131 0.5733 0.6406 0.024 Uiso 1 1 calc R
C1S C 0.6170(5) 0.0912(5) 0.8487(3) 0.064(3) Uani 1 1 d .
H1S1 H 0.5965 0.0279 0.8569 0.076 Uiso 1 1 calc R
H1S2 H 0.6757 0.0969 0.8596 0.076 Uiso 1 1 calc R
Cl1 Cl 0.61282(12) 0.10336(16) 0.78964(9) 0.0681(7) Uani 1 1 d .
Cl2 Cl 0.55706(10) 0.17655(11) 0.87370(7) 0.0485(5) Uani 1 1 d .
C2S C 0.4220(5) 0.0290(5) 0.7171(2) 0.0394(15) Uani 1 1 d .
H2S1 H 0.4659 0.0655 0.7023 0.047 Uiso 1 1 calc R
H2S2 H 0.3748 0.0203 0.6956 0.047 Uiso 1 1 calc R
Cl3 Cl 0.46240(12) -0.08301(11) 0.73309(6) 0.0449(4) Uani 1 1 d .
Cl4 Cl 0.38786(10) 0.09242(11) 0.76318(6) 0.0382(4) Uani 1 1 d .
C3S C 0.7877(4) 0.2593(5) 0.4631(2) 0.0384(16) Uani 1 1 d .
H3S1 H 0.7485 0.2676 0.4374 0.046 Uiso 1 1 calc R
H3S2 H 0.8235 0.2041 0.4570 0.046 Uiso 1 1 calc R
Cl5 Cl 0.73165(10) 0.23778(12) 0.51014(5) 0.0395(4) Uani 1 1 d .
Cl6 Cl 0.85218(13) 0.36284(14) 0.46897(6) 0.0499(5) Uani 1 1 d .
O1W O 0.5547(4) 0.1487(4) 0.6565(2) 0.0736(19) Uani 1 1 d .

loop_
_atom_site_aniso_label
_atom_site_aniso_U_11
_atom_site_aniso_U_22
_atom_site_aniso_U_33
_atom_site_aniso_U_23
_atom_site_aniso_U_13
_atom_site_aniso_U_12
Pd1 0.01056(17) 0.01042(16) 0.01079(17) -0.00068(13) -0.00040(13) -0.00041(13)
Pd2 0.01266(17) 0.01060(16) 0.01040(17) 0.00095(13) 0.00004(13) -0.00073(13)
Br1 0.0163(2) 0.0206(2) 0.0231(3) -0.0039(2) -0.0033(2) 0.0021(2)
Br2 0.0181(3) 0.0256(3) 0.0207(3) 0.0023(2) -0.0015(2) -0.0059(2)
Br3 0.0238(3) 0.0363(3) 0.0188(3) -0.0046(2) 0.0032(2) -0.0110(2)
Br4 0.0211(3) 0.0402(3) 0.0226(3) 0.0037(2) 0.0004(2) 0.0000(2)
P1 0.0131(6) 0.0146(6) 0.0115(6) -0.0007(5) 0.0008(5) -0.0023(5)
P2 0.0126(6) 0.0155(6) 0.0136(6) 0.0011(5) -0.0007(5) -0.0029(5)
P3 0.0182(6) 0.0132(6) 0.0127(6) 0.0016(5) 0.0023(5) 0.0019(5)
P4 0.0133(6) 0.0119(5) 0.0132(6) -0.0006(4) -0.0007(5) 0.0015(5)
N1 0.016(2) 0.0094(18) 0.014(2) 0.0003(15) -0.0014(16) -0.0004(16)
N2 0.0145(19) 0.0090(17) 0.0108(19) 0.0018(15) 0.0007(15) 0.0004(15)
N3 0.0138(19) 0.0105(18) 0.0119(19) -0.0011(15) 0.0031(15) 0.0000(15)
C1 0.008(2) 0.015(2) 0.013(2) -0.0015(18) -0.0030(17) 0.0007(17)
C2 0.010(2) 0.012(2) 0.016(2) 0.0011(18) -0.0013(18) -0.0006(17)
C3 0.037(3) 0.013(2) 0.016(3) 0.0003(19) -0.003(2) 0.002(2)
C4 0.026(3) 0.013(2) 0.016(2) 0.0064(19) 0.000(2) 0.000(2)
C5 0.027(3) 0.014(2) 0.016(2) -0.0050(19) 0.004(2) 0.008(2)
C6 0.019(3) 0.030(3) 0.011(2) 0.002(2) 0.000(2) -0.003(2)
C7 0.014(2) 0.028(3) 0.015(2) -0.001(2) -0.0015(19) -0.003(2)
C8 0.017(2) 0.026(3) 0.015(2) 0.002(2) -0.003(2) -0.005(2)
C9 0.021(3) 0.017(2) 0.014(2) -0.0014(18) -0.003(2) 0.003(2)
C10 0.018(2) 0.020(3) 0.015(2) -0.0016(19) -0.003(2) 0.003(2)
C11 0.019(2) 0.021(3) 0.015(2) -0.0042(19) -0.003(2) -0.004(2)
C1A 0.013(2) 0.023(3) 0.012(2) -0.0030(19) 0.0015(19) -0.0044(19)
C2A 0.024(3) 0.022(3) 0.060(4) 0.003(3) 0.015(3) -0.003(2)
C3A 0.031(4) 0.021(3) 0.101(7) 0.005(4) 0.028(4) -0.004(3)
C4A 0.019(3) 0.041(4) 0.053(4) -0.008(3) 0.018(3) -0.007(3)
C5A 0.018(3) 0.030(3) 0.032(3) -0.009(2) 0.008(2) -0.003(2)
C6A 0.021(3) 0.024(3) 0.026(3) -0.003(2) 0.004(2) -0.001(2)
C1B 0.013(2) 0.013(2) 0.023(3) -0.0058(19) 0.005(2) -0.0030(18)
C2B 0.015(3) 0.030(3) 0.033(3) -0.014(2) -0.002(2) 0.000(2)
C3B 0.024(3) 0.025(3) 0.066(5) -0.022(3) -0.003(3) -0.007(2)
C4B 0.024(3) 0.018(3) 0.074(5) 0.000(3) 0.006(3) -0.004(2)
C5B 0.023(3) 0.021(3) 0.042(4) 0.006(2) 0.011(3) 0.004(2)
C6B 0.021(3) 0.015(2) 0.025(3) -0.001(2) 0.007(2) 0.001(2)
C1C 0.012(2) 0.022(3) 0.017(3) -0.001(2) -0.0032(19) 0.0020(19)
C2C 0.015(3) 0.025(3) 0.032(3) 0.002(2) 0.001(2) -0.002(2)
C3C 0.019(3) 0.023(3) 0.039(3) 0.002(2) 0.004(2) 0.002(2)
C4C 0.020(3) 0.028(3) 0.036(3) -0.004(2) 0.004(2) 0.010(2)
C5C 0.030(3) 0.035(3) 0.025(3) 0.003(2) 0.008(2) 0.010(3)
C6C 0.019(3) 0.025(3) 0.021(3) 0.001(2) 0.000(2) 0.006(2)
C1D 0.016(2) 0.018(2) 0.018(2) -0.0026(19) 0.001(2) -0.0070(19)
C2D 0.019(3) 0.034(3) 0.032(3) 0.007(3) -0.004(2) -0.009(2)
C3D 0.020(3) 0.040(3) 0.033(3) 0.002(3) -0.004(2) -0.015(3)
C4D 0.038(3) 0.025(3) 0.028(3) 0.000(2) 0.006(3) -0.012(3)
C5D 0.030(3) 0.021(3) 0.035(3) 0.004(2) -0.002(3) -0.002(2)
C6D 0.018(3) 0.020(3) 0.027(3) 0.000(2) 0.002(2) -0.002(2)
C1E 0.024(3) 0.022(3) 0.014(2) 0.002(2) 0.003(2) 0.006(2)
C2E 0.029(3) 0.028(3) 0.035(3) 0.012(3) 0.009(3) 0.002(2)
C3E 0.030(3) 0.038(4) 0.056(4) 0.021(3) 0.021(3) 0.006(3)
C4E 0.031(4) 0.060(5) 0.042(4) 0.014(3) 0.021(3) 0.020(3)
C5E 0.038(4) 0.037(3) 0.030(3) 0.004(3) 0.007(3) 0.021(3)
C6E 0.025(3) 0.027(3) 0.022(3) -0.004(2) 0.003(2) 0.006(2)
C1F 0.020(3) 0.017(2) 0.019(3) 0.005(2) 0.004(2) 0.002(2)
C2F 0.025(3) 0.021(3) 0.022(3) 0.001(2) 0.002(2) -0.002(2)
C3F 0.043(4) 0.018(3) 0.034(3) -0.006(2) 0.010(3) -0.006(2)
C4F 0.043(4) 0.016(3) 0.048(4) 0.005(3) 0.011(3) 0.006(3)
C5F 0.032(3) 0.021(3) 0.031(3) 0.012(2) 0.012(3) 0.008(2)
C6F 0.025(3) 0.019(3) 0.026(3) 0.005(2) 0.009(2) 0.002(2)
C1G 0.013(2) 0.014(2) 0.021(3) 0.0032(19) -0.0021(19) -0.0048(18)
C2G 0.015(2) 0.016(2) 0.019(3) -0.0018(19) -0.002(2) 0.0006(19)
C3G 0.017(3) 0.023(3) 0.019(3) 0.004(2) -0.001(2) -0.001(2)
C4G 0.022(3) 0.020(3) 0.029(3) 0.005(2) 0.001(2) -0.004(2)
C5G 0.026(3) 0.016(3) 0.037(3) -0.001(2) 0.003(3) -0.006(2)
C6G 0.018(3) 0.020(3) 0.029(3) -0.003(2) 0.003(2) 0.000(2)
C1H 0.020(2) 0.015(2) 0.012(2) -0.0011(18) -0.0002(19) 0.0055(19)
C2H 0.019(3) 0.019(2) 0.017(3) 0.000(2) 0.000(2) -0.002(2)
C3H 0.026(3) 0.017(2) 0.023(3) -0.002(2) -0.004(2) 0.001(2)
C4H 0.022(3) 0.023(3) 0.024(3) -0.005(2) -0.002(2) 0.006(2)
C5H 0.016(3) 0.026(3) 0.027(3) 0.002(2) -0.001(2) 0.004(2)
C6H 0.017(2) 0.021(3) 0.021(3) -0.001(2) -0.003(2) -0.002(2)
C1S 0.051(5) 0.033(4) 0.109(8) 0.016(4) 0.040(5) 0.014(3)
Cl1 0.0340(10) 0.0565(12) 0.113(2) -0.0353(13) -0.0121(11) 0.0094(9)
Cl2 0.0290(8) 0.0252(8) 0.0919(15) 0.0162(8) 0.0105(9) 0.0051(6)
C2S 0.048(4) 0.033(3) 0.037(4) 0.003(3) 0.002(3) 0.002(3)
Cl3 0.0547(11) 0.0282(8) 0.0516(11) -0.0038(7) -0.0028(9) 0.0067(7)
Cl4 0.0352(8) 0.0305(8) 0.0489(10) -0.0003(7) 0.0029(7) 0.0035(6)
C3S 0.046(4) 0.039(4) 0.030(3) -0.007(3) -0.014(3) 0.019(3)
Cl5 0.0387(9) 0.0481(9) 0.0319(8) 0.0097(7) 0.0040(7) 0.0141(7)
Cl6 0.0581(11) 0.0531(11) 0.0387(9) -0.0099(8) 0.0048(8) -0.0098(9)
O1W 0.109(5) 0.037(3) 0.077(4) 0.004(3) 0.030(4) -0.003(3)

loop_
_atom_type_symbol
_atom_type_description
_atom_type_scat_dispersion_real
_atom_type_scat_dispersion_imag
_atom_type_scat_source
C C 0.0033 0.0016 'International Tables Vol C Tables 4.2.6.8 and 6.1.1.4'
H H 0.0000 0.0000 'International Tables Vol C Tables 4.2.6.8 and 6.1.1.4'
N N 0.0061 0.0033 'International Tables Vol C Tables 4.2.6.8 and 6.1.1.4'
O O 0.0106 0.0060 'International Tables Vol C Tables 4.2.6.8 and 6.1.1.4'
P P 0.1023 0.0942 'International Tables Vol C Tables 4.2.6.8 and 6.1.1.4'
Br Br -0.2901 2.4595 'International Tables Vol C Tables 4.2.6.8 and 6.1.1.4'
Pd Pd -0.9988 1.0072 'International Tables Vol C Tables 4.2.6.8 and 6.1.1.4'
Cl Cl 0.1484 0.1585 'International Tables Vol C Tables 4.2.6.8 and 6.1.1.4'

loop_
_geom_angle_atom_site_label_1
_geom_angle_atom_site_label_2
_geom_angle_atom_site_label_3
_geom_angle
C1 Pd1 P2 92.53(13)
C1 Pd1 P1 170.87(14)
P2 Pd1 P1 90.36(5)
C1 Pd1 Br1 84.99(13)
P2 Pd1 Br1 176.05(4)
P1 Pd1 Br1 91.63(4)
C2 Pd2 P4 90.35(13)
C2 Pd2 P3 176.17(14)
P4 Pd2 P3 93.31(5)
C2 Pd2 Br2 84.36(13)
P4 Pd2 Br2 173.67(4)
P3 Pd2 Br2 91.92(4)
C6 P1 C1A 102.7(2)
C6 P1 C1B 107.1(2)
C1A P1 C1B 104.0(2)
C6 P1 Pd1 116.05(18)
C1A P1 Pd1 116.00(16)
C1B P1 Pd1 109.96(17)
C1C P2 C1D 103.1(2)
C1C P2 C8 104.2(2)
C1D P2 C8 104.5(2)
C1C P2 Pd1 113.92(17)
C1D P2 Pd1 113.56(17)
C8 P2 Pd1 116.08(17)
C9 P3 C1F 107.0(2)
C9 P3 C1E 102.0(2)
C1F P3 C1E 106.0(2)
C9 P3 Pd2 114.24(17)
C1F P3 Pd2 112.65(17)
C1E P3 Pd2 114.02(17)
C11 P4 C1G 105.0(2)
C11 P4 C1H 104.0(2)
C1G P4 C1H 105.3(2)
C11 P4 Pd2 116.81(17)
C1G P4 Pd2 113.05(16)
C1H P4 Pd2 111.62(17)
C2 N1 C1 113.6(4)
C2 N1 C3 122.1(4)
C1 N1 C3 124.3(4)
C1 N2 N3 109.7(4)
C1 N2 C4 129.3(4)
N3 N2 C4 120.9(4)
C2 N3 N2 109.0(4)
C2 N3 C5 129.1(4)
N2 N3 C5 121.8(4)
N2 C1 N1 103.4(4)
N2 C1 Pd1 130.7(3)
N1 C1 Pd1 125.9(3)
N3 C2 N1 104.3(4)
N3 C2 Pd2 128.1(4)
N1 C2 Pd2 127.3(3)
N1 C3 H3A 109.5
N1 C3 H3B 109.5
H3A C3 H3B 109.5
N1 C3 H3C 109.5
H3A C3 H3C 109.5
H3B C3 H3C 109.5
N2 C4 H4A 109.5
N2 C4 H4B 109.5
H4A C4 H4B 109.5
N2 C4 H4C 109.5
H4A C4 H4C 109.5
H4B C4 H4C 109.5
N3 C5 H5A 109.5
N3 C5 H5B 109.5
H5A C5 H5B 109.5
N3 C5 H5C 109.5
H5A C5 H5C 109.5
H5B C5 H5C 109.5
C7 C6 P1 116.1(4)
C7 C6 H6A 108.3
P1 C6 H6A 108.3
C7 C6 H6B 108.3
P1 C6 H6B 108.3
H6A C6 H6B 107.4
C8 C7 C6 114.1(4)
C8 C7 H7A 108.7
C6 C7 H7A 108.7
C8 C7 H7B 108.7
C6 C7 H7B 108.7
H7A C7 H7B 107.6
C7 C8 P2 113.8(4)
C7 C8 H8A 108.8
P2 C8 H8A 108.8
C7 C8 H8B 108.8
P2 C8 H8B 108.8
H8A C8 H8B 107.7
C10 C9 P3 116.0(4)
C10 C9 H9A 108.3
P3 C9 H9A 108.3
C10 C9 H9B 108.3
P3 C9 H9B 108.3
H9A C9 H9B 107.4
C9 C10 C11 113.5(4)
C9 C10 H10A 108.9
C11 C10 H10A 108.9
C9 C10 H10B 108.9
C11 C10 H10B 108.9
H10A C10 H10B 107.7
C10 C11 P4 113.2(3)
C10 C11 H11A 108.9
P4 C11 H11A 108.9
C10 C11 H11B 108.9
P4 C11 H11B 108.9
H11A C11 H11B 107.7
C6A C1A C2A 119.8(5)
C6A C1A P1 122.2(4)
C2A C1A P1 118.0(4)
C3A C2A C1A 119.5(6)
C3A C2A H2A 120.3
C1A C2A H2A 120.3
C2A C3A C4A 120.5(6)
C2A C3A H3A1 119.8
C4A C3A H3A1 119.8
C5A C4A C3A 119.7(5)
C5A C4A H4A1 120.1
C3A C4A H4A1 120.1
C4A C5A C6A 119.6(5)
C4A C5A H5A1 120.2
C6A C5A H5A1 120.2
C1A C6A C5A 120.9(5)
C1A C6A H6A1 119.6
C5A C6A H6A1 119.6
C2B C1B C6B 118.3(5)
C2B C1B P1 123.8(4)
C6B C1B P1 117.8(4)
C3B C2B C1B 121.1(6)
C3B C2B H2B 119.5
C1B C2B H2B 119.5
C2B C3B C4B 120.2(6)
C2B C3B H3B1 119.9
C4B C3B H3B1 119.9
C5B C4B C3B 119.8(6)
C5B C4B H4B1 120.1
C3B C4B H4B1 120.1
C6B C5B C4B 119.7(6)
C6B C5B H5B1 120.1
C4B C5B H5B1 120.1
C5B C6B C1B 121.0(5)
C5B C6B H6B1 119.5
C1B C6B H6B1 119.5
C2C C1C C6C 119.2(5)
C2C C1C P2 121.2(4)
C6C C1C P2 119.6(4)
C3C C2C C1C 120.1(5)
C3C C2C H2C 119.9
C1C C2C H2C 119.9
C2C C3C C4C 120.3(5)
C2C C3C H3C1 119.9
C4C C3C H3C1 119.9
C3C C4C C5C 120.1(5)
C3C C4C H4C1 119.9
C5C C4C H4C1 119.9
C6C C5C C4C 119.9(5)
C6C C5C H5C1 120.0
C4C C5C H5C1 120.0
C5C C6C C1C 120.4(5)
C5C C6C H6C 119.8
C1C C6C H6C 119.8
C2D C1D C6D 118.1(5)
C2D C1D P2 121.2(4)
C6D C1D P2 120.7(4)
C3D C2D C1D 120.3(5)
C3D C2D H2D 119.8
C1D C2D H2D 119.8
C4D C3D C2D 120.3(5)
C4D C3D H3D 119.9
C2D C3D H3D 119.9
C5D C4D C3D 119.9(5)
C5D C4D H4D 120.0
C3D C4D H4D 120.0
C4D C5D C6D 120.7(6)
C4D C5D H5D 119.7
C6D C5D H5D 119.7
C5D C6D C1D 120.6(5)
C5D C6D H6D 119.7
C1D C6D H6D 119.7
C6E C1E C2E 120.3(5)
C6E C1E P3 118.2(4)
C2E C1E P3 121.4(4)
C1E C2E C3E 119.1(6)
C1E C2E H2E 120.5
C3E C2E H2E 120.5
C4E C3E C2E 120.1(6)
C4E C3E H3E 119.9
C2E C3E H3E 119.9
C3E C4E C5E 120.3(6)
C3E C4E H4E 119.9
C5E C4E H4E 119.9
C4E C5E C6E 120.4(6)
C4E C5E H5E 119.8
C6E C5E H5E 119.8
C5E C6E C1E 119.8(6)
C5E C6E H6E 120.1
C1E C6E H6E 120.1
C6F C1F C2F 120.6(5)
C6F C1F P3 121.1(4)
C2F C1F P3 118.3(4)
C3F C2F C1F 119.8(5)
C3F C2F H2F 120.1
C1F C2F H2F 120.1
C4F C3F C2F 120.1(6)
C4F C3F H3F 120.0
C2F C3F H3F 120.0
C3F C4F C5F 119.9(5)
C3F C4F H4F 120.0
C5F C4F H4F 120.0
C4F C5F C6F 121.1(6)
C4F C5F H5F 119.4
C6F C5F H5F 119.4
C5F C6F C1F 118.5(5)
C5F C6F H6F 120.7
C1F C6F H6F 120.7
C2G C1G C6G 119.4(5)
C2G C1G P4 120.1(4)
C6G C1G P4 120.3(4)
C3G C2G C1G 120.4(5)
C3G C2G H2G 119.8
C1G C2G H2G 119.8
C2G C3G C4G 119.8(5)
C2G C3G H3G 120.1
C4G C3G H3G 120.1
C5G C4G C3G 119.7(5)
C5G C4G H4G 120.1
C3G C4G H4G 120.1
C4G C5G C6G 121.0(5)
C4G C5G H5G 119.5
C6G C5G H5G 119.5
C5G C6G C1G 119.6(5)
C5G C6G H6G 120.2
C1G C6G H6G 120.2
C2H C1H C6H 119.1(5)
C2H C1H P4 121.0(4)
C6H C1H P4 119.8(4)
C3H C2H C1H 120.1(5)
C3H C2H H2H 120.0
C1H C2H H2H 120.0
C4H C3H C2H 120.1(5)
C4H C3H H3H 119.9
C2H C3H H3H 119.9
C5H C4H C3H 120.6(5)
C5H C4H H4H 119.7
C3H C4H H4H 119.7
C4H C5H C6H 119.7(5)
C4H C5H H5H 120.1
C6H C5H H5H 120.1
C5H C6H C1H 120.4(5)
C5H C6H H6H 119.8
C1H C6H H6H 119.8
Cl2 C1S Cl1 111.1(5)
Cl2 C1S H1S1 109.4
Cl1 C1S H1S1 109.4
Cl2 C1S H1S2 109.4
Cl1 C1S H1S2 109.4
H1S1 C1S H1S2 108.0
Cl4 C2S Cl3 111.3(4)
Cl4 C2S H2S1 109.4
Cl3 C2S H2S1 109.4
Cl4 C2S H2S2 109.4
Cl3 C2S H2S2 109.4
H2S1 C2S H2S2 108.0
Cl5 C3S Cl6 111.9(3)
Cl5 C3S H3S1 109.2
Cl6 C3S H3S1 109.2
Cl5 C3S H3S2 109.2
Cl6 C3S H3S2 109.2
H3S1 C3S H3S2 107.9

loop_
_geom_bond_atom_site_label_1
_geom_bond_atom_site_label_2
_geom_bond_distance
Pd1 C1 2.038(5)
Pd1 P2 2.2670(13)
Pd1 P1 2.3074(13)
Pd1 Br1 2.4795(6)
Pd2 C2 2.023(5)
Pd2 P4 2.2646(13)
Pd2 P3 2.3032(13)
Pd2 Br2 2.4608(6)
P1 C6 1.812(5)
P1 C1A 1.816(5)
P1 C1B 1.818(5)
P2 C1C 1.817(5)
P2 C1D 1.819(5)
P2 C8 1.820(5)
P3 C9 1.810(5)
P3 C1F 1.814(5)
P3 C1E 1.815(5)
P4 C11 1.815(5)
P4 C1G 1.815(5)
P4 C1H 1.817(5)
N1 C2 1.350(6)
N1 C1 1.364(6)
N1 C3 1.469(6)
N2 C1 1.330(6)
N2 N3 1.388(6)
N2 C4 1.461(6)
N3 C2 1.329(6)
N3 C5 1.462(6)
C3 H3A 0.9800
C3 H3B 0.9800
C3 H3C 0.9800
C4 H4A 0.9800
C4 H4B 0.9800
C4 H4C 0.9800
C5 H5A 0.9800
C5 H5B 0.9800
C5 H5C 0.9800
C6 C7 1.532(7)
C6 H6A 0.9900
C6 H6B 0.9900
C7 C8 1.519(7)
C7 H7A 0.9900
C7 H7B 0.9900
C8 H8A 0.9900
C8 H8B 0.9900
C9 C10 1.520(7)
C9 H9A 0.9900
C9 H9B 0.9900
C10 C11 1.534(7)
C10 H10A 0.9900
C10 H10B 0.9900
C11 H11A 0.9900
C11 H11B 0.9900
C1A C6A 1.383(7)
C1A C2A 1.391(8)
C2A C3A 1.378(8)
C2A H2A 0.9500
C3A C4A 1.407(9)
C3A H3A1 0.9500
C4A C5A 1.372(9)
C4A H4A1 0.9500
C5A C6A 1.388(7)
C5A H5A1 0.9500
C6A H6A1 0.9500
C1B C2B 1.379(7)
C1B C6B 1.397(7)
C2B C3B 1.374(9)
C2B H2B 0.9500
C3B C4B 1.386(10)
C3B H3B1 0.9500
C4B C5B 1.380(9)
C4B H4B1 0.9500
C5B C6B 1.379(7)
C5B H5B1 0.9500
C6B H6B1 0.9500
C1C C2C 1.392(7)
C1C C6C 1.396(7)
C2C C3C 1.381(8)
C2C H2C 0.9500
C3C C4C 1.383(8)
C3C H3C1 0.9500
C4C C5C 1.384(8)
C4C H4C1 0.9500
C5C C6C 1.381(8)
C5C H5C1 0.9500
C6C H6C 0.9500
C1D C2D 1.392(7)
C1D C6D 1.400(7)
C2D C3D 1.388(8)
C2D H2D 0.9500
C3D C4D 1.380(9)
C3D H3D 0.9500
C4D C5D 1.361(8)
C4D H4D 0.9500
C5D C6D 1.380(7)
C5D H5D 0.9500
C6D H6D 0.9500
C1E C6E 1.386(7)
C1E C2E 1.391(8)
C2E C3E 1.400(8)
C2E H2E 0.9500
C3E C4E 1.376(9)
C3E H3E 0.9500
C4E C5E 1.378(10)
C4E H4E 0.9500
C5E C6E 1.381(8)
C5E H5E 0.9500
C6E H6E 0.9500
C1F C6F 1.394(7)
C1F C2F 1.397(7)
C2F C3F 1.394(7)
C2F H2F 0.9500
C3F C4F 1.377(9)
C3F H3F 0.9500
C4F C5F 1.391(9)
C4F H4F 0.9500
C5F C6F 1.394(7)
C5F H5F 0.9500
C6F H6F 0.9500
C1G C2G 1.390(7)
C1G C6G 1.397(7)
C2G C3G 1.386(7)
C2G H2G 0.9500
C3G C4G 1.391(7)
C3G H3G 0.9500
C4G C5G 1.377(8)
C4G H4G 0.9500
C5G C6G 1.381(8)
C5G H5G 0.9500
C6G H6G 0.9500
C1H C2H 1.396(7)
C1H C6H 1.397(7)
C2H C3H 1.389(7)
C2H H2H 0.9500
C3H C4H 1.383(8)
C3H H3H 0.9500
C4H C5H 1.377(8)
C4H H4H 0.9500
C5H C6H 1.394(7)
C5H H5H 0.9500
C6H H6H 0.9500
C1S Cl2 1.732(7)
C1S Cl1 1.786(10)
C1S H1S1 0.9900
C1S H1S2 0.9900
C2S Cl4 1.755(7)
C2S Cl3 1.777(7)
C2S H2S1 0.9900
C2S H2S2 0.9900
C3S Cl5 1.728(7)
C3S Cl6 1.802(7)
C3S H3S1 0.9900
C3S H3S2 0.9900
